data_7111366
loop_
_publ_author_name
'Bi, Wenhua'
'Cao, Rong'
'Sun, Daofeng'
'Yuan, Daqiang'
'Li, Xing'
'Wang, Yanqin'
'Li, Xiaoju'
'Hong, Maochun'

_publ_section_title
;
 Isomer separation, conformation control of flexible
 cyclohexanedicarboxylate ligand in cadmium complexes
;
_journal_coden_ASTM CHCOFS
_journal_issue 18
_journal_name_full
;
 Chemical Communications (Cambridge, United Kingdom)
;
_journal_page_first 2104
_journal_page_last 2105
_journal_paper_doi 10.1039/b407405j
_journal_year 2004
_chemical_formula_sum 'C40 H43 Cd2 N4 O11.5'
_chemical_formula_weight 988.58
_space_group_IT_number 2
_symmetry_cell_setting triclinic
_symmetry_space_group_name_Hall '-P 1'
_symmetry_space_group_name_H-M 'P -1'
_atom_sites_solution_hydrogens geom
_atom_sites_solution_primary direct
_atom_sites_solution_secondary difmap
_audit_creation_method SHELXL-97
_cell_angle_alpha 90.8330(10)
_cell_angle_beta 113.6790(10)
_cell_angle_gamma 90.2230(10)
_cell_formula_units_Z 2
_cell_length_a 11.6798(2)
_cell_length_b 13.00600(10)
_cell_length_c 14.1926(3)
_cell_measurement_reflns_used 3677
_cell_measurement_temperature 173(2)
_cell_measurement_theta_max 25.07
_cell_measurement_theta_min 1.57
_cell_volume 1974.13(6)
_computing_cell_refinement 'Siemens SMART & SAINT'
_computing_data_collection 'Siemens SMART'
_computing_data_reduction 'Siemens XPREP'
_computing_structure_refinement 'Siemens SHELXTL'
_computing_structure_solution 'Siemens SHELXTL'
_diffrn_ambient_temperature 173(2)
_diffrn_measured_fraction_theta_full 0.981
_diffrn_measured_fraction_theta_max 0.981
_diffrn_radiation_monochromator graphite
_diffrn_radiation_source 'fine-focus sealed tube'
_diffrn_radiation_type MoK\a
_diffrn_radiation_wavelength 0.71073
_diffrn_reflns_av_R_equivalents 0.0367
_diffrn_reflns_av_sigmaI/netI 0.0746
_diffrn_reflns_limit_h_max 10
_diffrn_reflns_limit_h_min -13
_diffrn_reflns_limit_k_max 15
_diffrn_reflns_limit_k_min -14
_diffrn_reflns_limit_l_max 16
_diffrn_reflns_limit_l_min -16
_diffrn_reflns_number 10216
_diffrn_reflns_theta_full 25.07
_diffrn_reflns_theta_max 25.07
_diffrn_reflns_theta_min 1.57
_diffrn_standards_decay_% none
_diffrn_standards_interval_count none
_diffrn_standards_interval_time none
_diffrn_standards_number none
_exptl_absorpt_coefficient_mu 1.145
_exptl_absorpt_correction_T_max 1.0000
_exptl_absorpt_correction_T_min .5987
_exptl_absorpt_correction_type empirical
_exptl_absorpt_process_details 'SADABS (Sheldrick, 1996)'
_exptl_crystal_colour colorless
_exptl_crystal_density_diffrn 1.663
_exptl_crystal_density_method 'not measured'
_exptl_crystal_description prism
_exptl_crystal_F_000 998
_exptl_crystal_size_max .34
_exptl_crystal_size_mid .20
_exptl_crystal_size_min .16
_refine_diff_density_max 0.959
_refine_diff_density_min -0.657
_refine_diff_density_rms 0.118
_refine_ls_extinction_method none
_refine_ls_goodness_of_fit_ref 1.047
_refine_ls_hydrogen_treatment mixed
_refine_ls_matrix_type full
_refine_ls_number_parameters 523
_refine_ls_number_reflns 6850
_refine_ls_number_restraints 0
_refine_ls_restrained_S_all 1.047
_refine_ls_R_factor_gt 0.0552
_refine_ls_shift/su_max 0.000
_refine_ls_shift/su_mean 0.000
_refine_ls_structure_factor_coef Fsqd
_refine_ls_weighting_details 'calc w=1/[\s^2^(Fo^2^)+(0.0414P)^2^+7.1457P] where P=(Fo^2^+2Fc^2^)/3'
_refine_ls_weighting_scheme calc
_refine_ls_wR_factor_gt 0.1077
_refine_ls_wR_factor_ref 0.1289
_reflns_number_gt 4584
_reflns_number_total 6850
_reflns_threshold_expression >2sigma(I)
_cod_data_source_file b407405jsup1.cif
_cod_data_source_block bb_2
_cod_original_sg_symbol_H-M P-1
_cod_original_formula_sum 'C40 H43 Cd2 N4 O11.50'
_cod_database_code 7111366
_refine_ls_r_factor_ref 0.1014

loop_
_symmetry_equiv_pos_as_xyz
'x, y, z'
'-x, -y, -z'

loop_
_atom_site_label
_atom_site_type_symbol
_atom_site_fract_x
_atom_site_fract_y
_atom_site_fract_z
_atom_site_U_iso_or_equiv
_atom_site_adp_type
_atom_site_occupancy
_atom_site_symmetry_multiplicity
_atom_site_calc_flag
_atom_site_refinement_flags
Cd1 Cd 0.15250(5) 0.45628(4) 0.49373(4) 0.03542(17) Uani 1 1 d .
Cd2 Cd 0.55452(5) -0.04141(4) 0.89608(4) 0.03440(17) Uani 1 1 d .
O1 O 0.2484(5) 0.3374(4) 0.6370(4) 0.0609(16) Uani 1 1 d .
O2 O 0.2888(5) 0.5022(4) 0.6581(4) 0.0524(14) Uani 1 1 d .
O3 O 0.6330(5) 0.1417(4) 0.8999(4) 0.0471(13) Uani 1 1 d .
O4 O 0.5102(5) 0.1010(4) 0.9755(4) 0.0424(12) Uani 1 1 d .
O5 O 0.3889(5) 0.0061(4) 0.7451(4) 0.0539(15) Uani 1 1 d .
O6 O 0.3924(5) -0.1555(4) 0.7845(4) 0.0609(16) Uani 1 1 d .
O7 O 0.1701(5) -0.3642(4) 0.4387(4) 0.0493(14) Uani 1 1 d .
O8 O 0.0353(4) -0.3987(4) 0.5037(4) 0.0463(13) Uani 1 1 d .
O9 O 0.6495(10) 0.1671(6) 0.7078(7) 0.123(3) Uani 1 1 d .
O10 O -0.3530(8) 0.8450(5) 0.4014(5) 0.101(3) Uani 1 1 d .
O11 O 0.2007(11) -0.3481(7) 0.2468(8) 0.157(4) Uani 1 1 d .
O12 O 0.365(3) 0.645(2) 0.8004(18) 0.209(12) Uani 0.50 1 d P
N1 N 0.6812(6) -0.0867(5) 0.8082(5) 0.0408(15) Uani 1 1 d .
N2 N 0.7534(5) -0.0816(4) 1.0157(4) 0.0375(14) Uani 1 1 d .
N3 N 0.3053(6) 0.3985(5) 0.4374(5) 0.0463(16) Uani 1 1 d .
N4 N 0.0595(6) 0.4249(5) 0.3153(5) 0.0410(15) Uani 1 1 d .
C1 C 0.3021(7) 0.4134(7) 0.6938(6) 0.0446(19) Uani 1 1 d .
C2 C 0.3911(7) 0.3980(6) 0.8051(5) 0.0410(18) Uani 1 1 d .
H2 H 0.4005 0.4654 0.8424 0.049 Uiso 1 1 calc R
C3 C 0.5195(6) 0.3678(6) 0.8108(6) 0.0410(18) Uani 1 1 d .
H3A H 0.5506 0.4214 0.7779 0.049 Uiso 1 1 calc R
H3B H 0.5120 0.3025 0.7720 0.049 Uiso 1 1 calc R
C4 C 0.3429(7) 0.3201(6) 0.8587(6) 0.048(2) Uani 1 1 d .
H4A H 0.3316 0.2525 0.8229 0.057 Uiso 1 1 calc R
H4B H 0.2608 0.3421 0.8563 0.057 Uiso 1 1 calc R
C5 C 0.6139(8) 0.3546(6) 0.9222(6) 0.053(2) Uani 1 1 d .
H5A H 0.6937 0.3292 0.9222 0.063 Uiso 1 1 calc R
H5B H 0.6305 0.4222 0.9584 0.063 Uiso 1 1 calc R
C6 C 0.4360(8) 0.3101(6) 0.9713(6) 0.051(2) Uani 1 1 d .
H6A H 0.4421 0.3766 1.0079 0.061 Uiso 1 1 calc R
H6B H 0.4043 0.2578 1.0051 0.061 Uiso 1 1 calc R
C7 C 0.5658(7) 0.2793(6) 0.9799(5) 0.0437(19) Uani 1 1 d .
H7 H 0.6230 0.2862 1.0543 0.052 Uiso 1 1 calc R
C8 C 0.5700(6) 0.1680(6) 0.9493(5) 0.0353(17) Uani 1 1 d .
C9 C 0.3407(7) -0.0826(6) 0.7265(6) 0.0402(18) Uani 1 1 d .
C10 C 0.2234(6) -0.1000(6) 0.6308(5) 0.0393(18) Uani 1 1 d .
H10 H 0.1793 -0.0328 0.6121 0.047 Uiso 1 1 calc R
C11 C 0.2573(7) -0.1350(6) 0.5405(5) 0.0431(19) Uani 1 1 d .
H11A H 0.3119 -0.0825 0.5292 0.052 Uiso 1 1 calc R
H11B H 0.3041 -0.2002 0.5581 0.052 Uiso 1 1 calc R
C12 C 0.1331(7) -0.1773(7) 0.6445(6) 0.050(2) Uani 1 1 d .
H12A H 0.1745 -0.2448 0.6628 0.060 Uiso 1 1 calc R
H12B H 0.1111 -0.1540 0.7017 0.060 Uiso 1 1 calc R
C13 C 0.1394(7) -0.1506(6) 0.4419(5) 0.046(2) Uani 1 1 d .
H13A H 0.0991 -0.0833 0.4196 0.055 Uiso 1 1 calc R
H13B H 0.1631 -0.1780 0.3869 0.055 Uiso 1 1 calc R
C14 C 0.0151(7) -0.1895(6) 0.5474(6) 0.051(2) Uani 1 1 d .
H14A H -0.0293 -0.1232 0.5315 0.061 Uiso 1 1 calc R
H14B H -0.0408 -0.2410 0.5585 0.061 Uiso 1 1 calc R
C15 C 0.0459(6) -0.2244(5) 0.4561(5) 0.0355(17) Uani 1 1 d .
H15 H -0.0333 -0.2207 0.3928 0.043 Uiso 1 1 calc R
C16 C 0.0873(6) -0.3353(5) 0.4666(5) 0.0326(16) Uani 1 1 d .
C17 C 0.6448(8) -0.0910(6) 0.7073(6) 0.052(2) Uani 1 1 d .
H17 H 0.5599 -0.0774 0.6650 0.063 Uiso 1 1 calc R
C18 C 0.7267(10) -0.1148(7) 0.6600(7) 0.064(3) Uani 1 1 d .
H18 H 0.6975 -0.1174 0.5872 0.077 Uiso 1 1 calc R
C19 C 0.8479(9) -0.1340(7) 0.7200(8) 0.062(3) Uani 1 1 d .
H19 H 0.9045 -0.1489 0.6889 0.074 Uiso 1 1 calc R
C20 C 0.8911(8) -0.1321(6) 0.8280(7) 0.052(2) Uani 1 1 d .
C21 C 1.0153(9) -0.1515(6) 0.8956(8) 0.060(2) Uani 1 1 d .
H21 H 1.0747 -0.1679 0.8677 0.072 Uiso 1 1 calc R
C22 C 1.0523(8) -0.1474(7) 0.9978(8) 0.063(3) Uani 1 1 d .
H22 H 1.1371 -0.1607 1.0410 0.075 Uiso 1 1 calc R
C23 C 0.9651(7) -0.1231(6) 1.0432(6) 0.047(2) Uani 1 1 d .
C24 C 0.9973(8) -0.1178(7) 1.1487(7) 0.064(3) Uani 1 1 d .
H24 H 1.0811 -0.1302 1.1948 0.076 Uiso 1 1 calc R
C25 C 0.9107(7) -0.0950(7) 1.1864(6) 0.053(2) Uani 1 1 d .
H25 H 0.9324 -0.0921 1.2584 0.064 Uiso 1 1 calc R
C26 C 0.7862(8) -0.0756(6) 1.1156(6) 0.049(2) Uani 1 1 d .
H26 H 0.7252 -0.0578 1.1413 0.058 Uiso 1 1 calc R
C27 C 0.8398(6) -0.1033(5) 0.9775(6) 0.0374(17) Uani 1 1 d .
C28 C 0.8050(7) -0.1088(5) 0.8702(6) 0.0387(18) Uani 1 1 d .
C29 C 0.4248(7) 0.3821(6) 0.4969(7) 0.053(2) Uani 1 1 d .
H29 H 0.4506 0.3864 0.5694 0.064 Uiso 1 1 calc R
C30 C 0.5126(8) 0.3592(7) 0.4586(9) 0.064(3) Uani 1 1 d .
H30 H 0.5965 0.3462 0.5041 0.077 Uiso 1 1 calc R
C31 C 0.4786(9) 0.3552(7) 0.3548(9) 0.070(3) Uani 1 1 d .
H31 H 0.5391 0.3405 0.3276 0.084 Uiso 1 1 calc R
C32 C 0.3540(9) 0.3727(6) 0.2883(8) 0.058(2) Uani 1 1 d .
C33 C 0.3099(11) 0.3680(7) 0.1790(8) 0.071(3) Uani 1 1 d .
H33 H 0.3674 0.3540 0.1485 0.085 Uiso 1 1 calc R
C34 C 0.1911(11) 0.3824(7) 0.1190(8) 0.070(3) Uani 1 1 d .
H34 H 0.1654 0.3786 0.0464 0.084 Uiso 1 1 calc R
C35 C 0.0984(8) 0.4039(6) 0.1611(6) 0.048(2) Uani 1 1 d .
C36 C -0.0288(10) 0.4152(7) 0.1023(7) 0.068(3) Uani 1 1 d .
H36 H -0.0609 0.4102 0.0293 0.081 Uiso 1 1 calc R
C37 C -0.1074(9) 0.4335(7) 0.1511(7) 0.066(3) Uani 1 1 d .
H37 H -0.1939 0.4442 0.1117 0.080 Uiso 1 1 calc R
C38 C -0.0606(8) 0.4365(7) 0.2585(7) 0.054(2) Uani 1 1 d .
H38 H -0.1164 0.4472 0.2912 0.065 Uiso 1 1 calc R
C39 C 0.1389(7) 0.4083(5) 0.2686(6) 0.0373(18) Uani 1 1 d .
C40 C 0.2700(7) 0.3932(5) 0.3328(7) 0.045(2) Uani 1 1 d .

loop_
_atom_site_aniso_label
_atom_site_aniso_U_11
_atom_site_aniso_U_22
_atom_site_aniso_U_33
_atom_site_aniso_U_23
_atom_site_aniso_U_13
_atom_site_aniso_U_12
Cd1 0.0306(3) 0.0367(3) 0.0378(3) 0.0018(2) 0.0125(3) 0.0059(2)
Cd2 0.0326(3) 0.0382(4) 0.0297(3) 0.0002(2) 0.0097(2) 0.0047(2)
O1 0.057(4) 0.053(4) 0.054(4) 0.005(3) 0.002(3) 0.002(3)
O2 0.050(3) 0.051(4) 0.046(3) 0.009(3) 0.009(3) 0.012(3)
O3 0.044(3) 0.047(3) 0.058(3) 0.000(3) 0.028(3) 0.000(3)
O4 0.054(3) 0.037(3) 0.042(3) 0.005(2) 0.025(3) 0.000(2)
O5 0.048(3) 0.051(4) 0.045(3) -0.007(3) 0.000(3) -0.001(3)
O6 0.058(4) 0.053(4) 0.049(3) 0.009(3) -0.002(3) -0.008(3)
O7 0.053(3) 0.044(3) 0.060(4) 0.000(3) 0.032(3) 0.008(3)
O8 0.035(3) 0.043(3) 0.063(4) 0.011(3) 0.022(3) 0.001(2)
O9 0.211(10) 0.074(6) 0.150(8) 0.014(5) 0.140(8) 0.010(6)
O10 0.172(8) 0.065(5) 0.062(4) 0.002(4) 0.041(5) 0.017(5)
O11 0.253(13) 0.103(7) 0.188(10) -0.024(7) 0.166(10) -0.029(8)
O12 0.28(3) 0.20(3) 0.14(2) -0.004(18) 0.08(2) 0.00(2)
N1 0.043(4) 0.045(4) 0.036(4) -0.003(3) 0.018(3) 0.003(3)
N2 0.039(4) 0.037(4) 0.036(4) 0.006(3) 0.014(3) 0.005(3)
N3 0.041(4) 0.045(4) 0.053(4) -0.002(3) 0.019(3) 0.004(3)
N4 0.037(4) 0.045(4) 0.041(4) -0.005(3) 0.016(3) 0.005(3)
C1 0.029(4) 0.054(6) 0.049(5) 0.009(4) 0.014(4) 0.011(4)
C2 0.043(4) 0.042(5) 0.032(4) 0.004(3) 0.009(4) 0.005(4)
C3 0.034(4) 0.039(5) 0.046(5) 0.012(4) 0.012(4) 0.000(3)
C4 0.042(5) 0.054(5) 0.054(5) 0.005(4) 0.025(4) 0.015(4)
C5 0.052(5) 0.038(5) 0.048(5) 0.009(4) -0.001(4) -0.004(4)
C6 0.073(6) 0.045(5) 0.042(5) 0.001(4) 0.031(4) 0.017(4)
C7 0.054(5) 0.035(4) 0.024(4) 0.006(3) -0.004(3) 0.001(4)
C8 0.024(4) 0.041(5) 0.031(4) 0.007(3) 0.001(3) 0.003(3)
C9 0.043(5) 0.044(5) 0.039(4) -0.007(4) 0.022(4) -0.004(4)
C10 0.031(4) 0.041(5) 0.036(4) -0.011(3) 0.004(3) -0.003(3)
C11 0.044(5) 0.050(5) 0.031(4) 0.001(4) 0.012(4) -0.008(4)
C12 0.041(5) 0.072(6) 0.039(5) -0.019(4) 0.019(4) -0.007(4)
C13 0.059(5) 0.037(5) 0.028(4) 0.006(3) 0.002(4) -0.007(4)
C14 0.036(4) 0.052(5) 0.065(6) -0.007(4) 0.021(4) 0.002(4)
C15 0.029(4) 0.031(4) 0.034(4) 0.002(3) 0.000(3) 0.000(3)
C16 0.024(4) 0.039(4) 0.026(4) 0.002(3) 0.002(3) 0.000(3)
C17 0.057(5) 0.061(6) 0.036(5) 0.000(4) 0.015(4) 0.000(4)
C18 0.084(7) 0.062(6) 0.062(6) -0.013(5) 0.045(6) 0.000(5)
C19 0.072(7) 0.059(6) 0.080(7) -0.006(5) 0.056(6) 0.000(5)
C20 0.047(5) 0.045(5) 0.077(6) -0.004(4) 0.041(5) 0.000(4)
C21 0.057(6) 0.046(6) 0.094(8) -0.001(5) 0.048(6) 0.008(4)
C22 0.032(5) 0.060(6) 0.091(8) 0.008(5) 0.020(5) 0.005(4)
C23 0.038(5) 0.041(5) 0.056(5) 0.008(4) 0.014(4) 0.003(4)
C24 0.039(5) 0.073(7) 0.057(6) 0.010(5) -0.005(4) 0.013(4)
C25 0.044(5) 0.072(6) 0.031(4) 0.010(4) 0.002(4) 0.005(4)
C26 0.048(5) 0.060(6) 0.040(5) -0.004(4) 0.018(4) -0.008(4)
C27 0.030(4) 0.032(4) 0.052(5) 0.005(3) 0.018(4) 0.002(3)
C28 0.051(5) 0.026(4) 0.041(5) -0.004(3) 0.020(4) -0.002(3)
C29 0.045(5) 0.052(6) 0.065(6) 0.005(4) 0.023(5) 0.016(4)
C30 0.045(5) 0.051(6) 0.100(8) 0.004(5) 0.032(6) 0.006(4)
C31 0.063(7) 0.050(6) 0.123(10) 0.003(6) 0.066(7) 0.005(5)
C32 0.070(7) 0.033(5) 0.097(8) 0.001(5) 0.060(6) -0.003(4)
C33 0.101(9) 0.059(6) 0.085(8) -0.009(5) 0.071(7) -0.001(6)
C34 0.109(9) 0.065(7) 0.052(6) -0.005(5) 0.049(6) 0.000(6)
C35 0.072(6) 0.029(4) 0.036(5) -0.008(3) 0.014(4) -0.003(4)
C36 0.096(8) 0.068(7) 0.033(5) -0.007(4) 0.019(5) -0.013(6)
C37 0.055(6) 0.076(7) 0.041(5) 0.000(5) -0.008(5) 0.005(5)
C38 0.040(5) 0.061(6) 0.058(6) 0.005(4) 0.016(4) 0.007(4)
C39 0.047(5) 0.023(4) 0.042(4) -0.001(3) 0.018(4) -0.004(3)
C40 0.049(5) 0.024(4) 0.069(6) 0.010(4) 0.031(5) 0.001(3)

loop_
_atom_type_symbol
_atom_type_description
_atom_type_scat_dispersion_real
_atom_type_scat_dispersion_imag
_atom_type_scat_source
C C 0.0033 0.0016 'International Tables Vol C Tables 4.2.6.8 and 6.1.1.4'
H H 0.0000 0.0000 'International Tables Vol C Tables 4.2.6.8 and 6.1.1.4'
N N 0.0061 0.0033 'International Tables Vol C Tables 4.2.6.8 and 6.1.1.4'
O O 0.0106 0.0060 'International Tables Vol C Tables 4.2.6.8 and 6.1.1.4'
Cd Cd -0.8075 1.2024 'International Tables Vol C Tables 4.2.6.8 and 6.1.1.4'

loop_
_geom_angle_atom_site_label_1
_geom_angle_atom_site_label_2
_geom_angle_atom_site_label_3
_geom_angle
_geom_angle_site_symmetry_1
_geom_angle_site_symmetry_3
O2 Cd1 O8 109.49(19) . 2_556
O2 Cd1 N4 164.1(2) . .
O8 Cd1 N4 86.4(2) 2_556 .
O2 Cd1 N3 96.4(2) . .
O8 Cd1 N3 138.8(2) 2_556 .
N4 Cd1 N3 70.7(2) . .
O2 Cd1 O8 85.83(18) . 1_565
O8 Cd1 O8 71.5(2) 2_556 1_565
N4 Cd1 O8 99.27(19) . 1_565
N3 Cd1 O8 144.0(2) . 1_565
O2 Cd1 O1 54.45(19) . .
O8 Cd1 O1 84.38(19) 2_556 .
N4 Cd1 O1 130.6(2) . .
N3 Cd1 O1 85.5(2) . .
O8 Cd1 O1 122.99(19) 1_565 .
O2 Cd1 O7 88.80(19) . 1_565
O8 Cd1 O7 119.86(17) 2_556 1_565
N4 Cd1 O7 82.57(19) . 1_565
N3 Cd1 O7 91.3(2) . 1_565
O8 Cd1 O7 52.73(16) 1_565 1_565
O1 Cd1 O7 142.30(18) . 1_565
O2 Cd1 C1 27.1(2) . .
O8 Cd1 C1 97.3(2) 2_556 .
N4 Cd1 C1 155.4(2) . .
N3 Cd1 C1 91.6(2) . .
O8 Cd1 C1 104.9(2) 1_565 .
O1 Cd1 C1 27.4(2) . .
O7 Cd1 C1 115.6(2) 1_565 .
O4 Cd2 N2 100.79(19) . .
O4 Cd2 O5 87.62(18) . .
N2 Cd2 O5 162.6(2) . .
O4 Cd2 N1 139.51(19) . .
N2 Cd2 N1 70.9(2) . .
O5 Cd2 N1 92.8(2) . .
O4 Cd2 O4 72.06(19) . 2_657
N2 Cd2 O4 83.79(19) . 2_657
O5 Cd2 O4 113.44(19) . 2_657
N1 Cd2 O4 141.67(19) . 2_657
O4 Cd2 O6 121.8(2) . .
N2 Cd2 O6 128.7(2) . .
O5 Cd2 O6 54.75(19) . .
N1 Cd2 O6 90.0(2) . .
O4 Cd2 O6 83.84(19) 2_657 .
O4 Cd2 O3 52.97(16) . .
N2 Cd2 O3 87.84(19) . .
O5 Cd2 O3 85.12(18) . .
N1 Cd2 O3 86.69(19) . .
O4 Cd2 O3 121.48(17) 2_657 .
O6 Cd2 O3 139.53(18) . .
O4 Cd2 C9 105.5(2) . .
N2 Cd2 C9 153.1(2) . .
O5 Cd2 C9 27.4(2) . .
N1 Cd2 C9 92.1(2) . .
O4 Cd2 C9 99.0(2) 2_657 .
O6 Cd2 C9 27.4(2) . .
O3 Cd2 C9 112.4(2) . .
C1 O1 Cd1 88.7(5) . .
C1 O2 Cd1 96.2(5) . .
C8 O3 Cd2 88.5(4) . .
C8 O4 Cd2 98.5(4) . .
C8 O4 Cd2 147.4(5) . 2_657
Cd2 O4 Cd2 107.94(19) . 2_657
C9 O5 Cd2 94.1(5) . .
C9 O6 Cd2 90.7(5) . .
C16 O7 Cd1 90.6(4) . 1_545
C16 O8 Cd1 146.0(4) . 2_556
C16 O8 Cd1 96.5(4) . 1_545
Cd1 O8 Cd1 108.5(2) 2_556 1_545
C17 N1 C28 118.7(7) . .
C17 N1 Cd2 125.7(5) . .
C28 N1 Cd2 115.6(5) . .
C26 N2 C27 120.0(7) . .
C26 N2 Cd2 123.4(5) . .
C27 N2 Cd2 116.3(5) . .
C29 N3 C40 117.6(7) . .
C29 N3 Cd1 125.8(6) . .
C40 N3 Cd1 116.1(5) . .
C38 N4 C39 119.3(7) . .
C38 N4 Cd1 123.8(5) . .
C39 N4 Cd1 116.2(5) . .
O2 C1 O1 120.6(7) . .
O2 C1 C2 118.8(7) . .
O1 C1 C2 120.4(7) . .
O2 C1 Cd1 56.7(4) . .
O1 C1 Cd1 64.0(4) . .
C2 C1 Cd1 175.2(6) . .
C4 C2 C1 112.8(6) . .
C4 C2 C3 110.7(6) . .
C1 C2 C3 110.1(6) . .
C4 C2 H2 107.7 . .
C1 C2 H2 107.7 . .
C3 C2 H2 107.7 . .
C2 C3 C5 111.9(6) . .
C2 C3 H3A 109.2 . .
C5 C3 H3A 109.2 . .
C2 C3 H3B 109.2 . .
C5 C3 H3B 109.2 . .
H3A C3 H3B 107.9 . .
C2 C4 C6 110.0(6) . .
C2 C4 H4A 109.7 . .
C6 C4 H4A 109.7 . .
C2 C4 H4B 109.7 . .
C6 C4 H4B 109.7 . .
H4A C4 H4B 108.2 . .
C7 C5 C3 111.7(6) . .
C7 C5 H5A 109.3 . .
C3 C5 H5A 109.3 . .
C7 C5 H5B 109.3 . .
C3 C5 H5B 109.3 . .
H5A C5 H5B 107.9 . .
C7 C6 C4 112.0(6) . .
C7 C6 H6A 109.2 . .
C4 C6 H6A 109.2 . .
C7 C6 H6B 109.2 . .
C4 C6 H6B 109.2 . .
H6A C6 H6B 107.9 . .
C8 C7 C5 113.7(7) . .
C8 C7 C6 112.2(6) . .
C5 C7 C6 110.6(6) . .
C8 C7 H7 106.6 . .
C5 C7 H7 106.6 . .
C6 C7 H7 106.6 . .
O3 C8 O4 120.0(7) . .
O3 C8 C7 120.8(7) . .
O4 C8 C7 119.3(7) . .
O6 C9 O5 120.4(7) . .
O6 C9 C10 120.9(7) . .
O5 C9 C10 118.7(7) . .
O6 C9 Cd2 62.0(4) . .
O5 C9 Cd2 58.5(4) . .
C10 C9 Cd2 177.1(6) . .
C9 C10 C12 113.5(6) . .
C9 C10 C11 110.0(6) . .
C12 C10 C11 109.8(6) . .
C9 C10 H10 107.8 . .
C12 C10 H10 107.8 . .
C11 C10 H10 107.8 . .
C13 C11 C10 110.7(6) . .
C13 C11 H11A 109.5 . .
C10 C11 H11A 109.5 . .
C13 C11 H11B 109.5 . .
C10 C11 H11B 109.5 . .
H11A C11 H11B 108.1 . .
C14 C12 C10 111.5(7) . .
C14 C12 H12A 109.3 . .
C10 C12 H12A 109.3 . .
C14 C12 H12B 109.3 . .
C10 C12 H12B 109.3 . .
H12A C12 H12B 108.0 . .
C15 C13 C11 112.4(6) . .
C15 C13 H13A 109.1 . .
C11 C13 H13A 109.1 . .
C15 C13 H13B 109.1 . .
C11 C13 H13B 109.1 . .
H13A C13 H13B 107.8 . .
C12 C14 C15 110.8(6) . .
C12 C14 H14A 109.5 . .
C15 C14 H14A 109.5 . .
C12 C14 H14B 109.5 . .
C15 C14 H14B 109.5 . .
H14A C14 H14B 108.1 . .
C16 C15 C13 113.3(6) . .
C16 C15 C14 111.1(6) . .
C13 C15 C14 110.8(6) . .
C16 C15 H15 107.1 . .
C13 C15 H15 107.1 . .
C14 C15 H15 107.1 . .
O7 C16 O8 120.1(7) . .
O7 C16 C15 121.0(6) . .
O8 C16 C15 118.8(6) . .
N1 C17 C18 122.7(8) . .
N1 C17 H17 118.7 . .
C18 C17 H17 118.7 . .
C19 C18 C17 118.9(9) . .
C19 C18 H18 120.6 . .
C17 C18 H18 120.6 . .
C18 C19 C20 120.8(8) . .
C18 C19 H19 119.6 . .
C20 C19 H19 119.6 . .
C28 C20 C21 118.2(8) . .
C28 C20 C19 117.6(8) . .
C21 C20 C19 124.3(8) . .
C22 C21 C20 122.1(8) . .
C22 C21 H21 119.0 . .
C20 C21 H21 119.0 . .
C21 C22 C23 120.7(8) . .
C21 C22 H22 119.6 . .
C23 C22 H22 119.6 . .
C24 C23 C27 117.7(8) . .
C24 C23 C22 123.6(8) . .
C27 C23 C22 118.6(8) . .
C25 C24 C23 120.7(8) . .
C25 C24 H24 119.6 . .
C23 C24 H24 119.6 . .
C24 C25 C26 118.5(8) . .
C24 C25 H25 120.8 . .
C26 C25 H25 120.8 . .
N2 C26 C25 121.8(8) . .
N2 C26 H26 119.1 . .
C25 C26 H26 119.1 . .
N2 C27 C28 120.1(7) . .
N2 C27 C23 121.2(7) . .
C28 C27 C23 118.6(7) . .
N1 C28 C20 121.4(7) . .
N1 C28 C27 116.8(7) . .
C20 C28 C27 121.8(8) . .
N3 C29 C30 123.1(9) . .
N3 C29 H29 118.4 . .
C30 C29 H29 118.4 . .
C31 C30 C29 119.6(9) . .
C31 C30 H30 120.2 . .
C29 C30 H30 120.2 . .
C30 C31 C32 119.7(9) . .
C30 C31 H31 120.1 . .
C32 C31 H31 120.1 . .
C40 C32 C31 117.3(9) . .
C40 C32 C33 119.1(9) . .
C31 C32 C33 123.5(9) . .
C34 C33 C32 121.7(9) . .
C34 C33 H33 119.2 . .
C32 C33 H33 119.2 . .
C33 C34 C35 121.7(9) . .
C33 C34 H34 119.1 . .
C35 C34 H34 119.1 . .
C36 C35 C39 117.5(8) . .
C36 C35 C34 124.5(8) . .
C39 C35 C34 117.9(8) . .
C37 C36 C35 119.1(8) . .
C37 C36 H36 120.4 . .
C35 C36 H36 120.4 . .
C36 C37 C38 120.3(8) . .
C36 C37 H37 119.9 . .
C38 C37 H37 119.9 . .
N4 C38 C37 121.3(8) . .
N4 C38 H38 119.3 . .
C37 C38 H38 119.3 . .
N4 C39 C35 122.5(7) . .
N4 C39 C40 118.2(7) . .
C35 C39 C40 119.3(8) . .
N3 C40 C32 122.5(8) . .
N3 C40 C39 117.2(7) . .
C32 C40 C39 120.2(8) . .

loop_
_geom_bond_atom_site_label_1
_geom_bond_atom_site_label_2
_geom_bond_distance
_geom_bond_site_symmetry_2
Cd1 O2 2.302(5) .
Cd1 O8 2.329(5) 2_556
Cd1 N4 2.348(6) .
Cd1 N3 2.352(6) .
Cd1 O8 2.370(5) 1_565
Cd1 O1 2.460(5) .
Cd1 O7 2.507(5) 1_565
Cd1 C1 2.738(8) .
Cd2 O4 2.321(5) .
Cd2 N2 2.328(6) .
Cd2 O5 2.331(5) .
Cd2 N1 2.358(6) .
Cd2 O4 2.374(5) 2_657
Cd2 O6 2.408(5) .
Cd2 O3 2.541(5) .
Cd2 C9 2.728(8) .
O1 C1 1.260(9) .
O2 C1 1.253(9) .
O3 C8 1.249(8) .
O4 C8 1.265(8) .
O4 Cd2 2.374(5) 2_657
O5 C9 1.259(9) .
O6 C9 1.254(9) .
O7 C16 1.241(8) .
O7 Cd1 2.507(5) 1_545
O8 C16 1.262(8) .
O8 Cd1 2.329(5) 2_556
O8 Cd1 2.370(5) 1_545
N1 C17 1.320(9) .
N1 C28 1.392(9) .
N2 C26 1.313(9) .
N2 C27 1.352(9) .
N3 C29 1.329(10) .
N3 C40 1.372(10) .
N4 C38 1.318(9) .
N4 C39 1.356(9) .
C1 C2 1.519(10) .
C2 C4 1.511(10) .
C2 C3 1.522(10) .
C2 H2 1.0000 .
C3 C5 1.535(10) .
C3 H3A 0.9900 .
C3 H3B 0.9900 .
C4 C6 1.537(10) .
C4 H4A 0.9900 .
C4 H4B 0.9900 .
C5 C7 1.527(10) .
C5 H5A 0.9900 .
C5 H5B 0.9900 .
C6 C7 1.528(11) .
C6 H6A 0.9900 .
C6 H6B 0.9900 .
C7 C8 1.512(10) .
C7 H7 1.0000 .
C9 C10 1.506(10) .
C10 C12 1.524(10) .
C10 C11 1.548(9) .
C10 H10 1.0000 .
C11 C13 1.529(9) .
C11 H11A 0.9900 .
C11 H11B 0.9900 .
C12 C14 1.513(10) .
C12 H12A 0.9900 .
C12 H12B 0.9900 .
C13 C15 1.525(10) .
C13 H13A 0.9900 .
C13 H13B 0.9900 .
C14 C15 1.540(10) .
C14 H14A 0.9900 .
C14 H14B 0.9900 .
C15 C16 1.513(9) .
C15 H15 1.0000 .
C17 C18 1.405(11) .
C17 H17 0.9500 .
C18 C19 1.353(13) .
C18 H18 0.9500 .
C19 C20 1.407(12) .
C19 H19 0.9500 .
C20 C28 1.395(10) .
C20 C21 1.407(12) .
C21 C22 1.338(12) .
C21 H21 0.9500 .
C22 C23 1.441(11) .
C22 H22 0.9500 .
C23 C24 1.390(11) .
C23 C27 1.411(10) .
C24 C25 1.353(12) .
C24 H24 0.9500 .
C25 C26 1.423(11) .
C25 H25 0.9500 .
C26 H26 0.9500 .
C27 C28 1.410(10) .
C29 C30 1.372(11) .
C29 H29 0.9500 .
C30 C31 1.363(13) .
C30 H30 0.9500 .
C31 C32 1.402(13) .
C31 H31 0.9500 .
C32 C40 1.388(11) .
C32 C33 1.425(13) .
C33 C34 1.320(13) .
C33 H33 0.9500 .
C34 C35 1.458(12) .
C34 H34 0.9500 .
C35 C36 1.391(12) .
C35 C39 1.404(10) .
C36 C37 1.374(13) .
C36 H36 0.9500 .
C37 C38 1.398(12) .
C37 H37 0.9500 .
C38 H38 0.9500 .
C39 C40 1.449(10) .

loop_
_cod_changelog_entry_id
_cod_changelog_entry_author
_cod_changelog_entry_date
_cod_changelog_entry_text
1 'Vaitkus, Antanas' 2022-05-06T18:25:00+03:00 'Updated bibliographic information.'
